data_2217170
loop_
_publ_author_name
'Jenkinson, Sarah F.'
'Rule, Sebastian D.'
'Booth, Kathrine V.'
'Fleet, George W. J.'
'Watkin, David J.'
'Petursson, Sigthor'

_publ_section_title 2-<i>O</i>-Benzhydryl-3,4-(<i>S</i>)-<i>O</i>-benzylidene-<small>D</small>-lyxono-1,4-lactone
_journal_coeditor_code LH2567
_journal_issue 1
_journal_name_full 'Acta Crystallographica Section E'
_journal_page_first o26
_journal_page_last o26
_journal_paper_doi 10.1107/S1600536807059739
_journal_volume 64
_journal_year 2008
_chemical_formula_iupac 'C25 H22 O5'
_chemical_formula_moiety 'C25 H22 O5'
_chemical_formula_sum 'C25 H22 O5'
_chemical_formula_weight 402.45
_chemical_name_systematic
;
2-<i>O</i>-Benzhydryl-3,4-(S)-<i>O</i>-benzylidene-d-lyxono-1,4-lactone
;
_space_group_IT_number 19
_symmetry_cell_setting orthorhombic
_symmetry_space_group_name_Hall 'P 2ac 2ab'
_symmetry_space_group_name_H-M 'P 21 21 21'
_atom_sites_solution_hydrogens geom
_atom_sites_solution_primary direct
_cell_angle_alpha 90
_cell_angle_beta 90
_cell_angle_gamma 90
_cell_formula_units_Z 4
_cell_length_a 9.2805(2)
_cell_length_b 11.3538(2)
_cell_length_c 19.2493(4)
_cell_measurement_reflns_used 2585
_cell_measurement_temperature 150
_cell_measurement_theta_max 27
_cell_measurement_theta_min 5
_cell_volume 2028.28(7)
_computing_cell_refinement 'DENZO/SCALEPACK (Otwinowski & Minor, 1997)'
_computing_data_collection 'COLLECT (Nonius, 1997).'
_computing_data_reduction 'DENZO/SCALEPACK (Otwinowski & Minor, 1997)'
_computing_molecular_graphics 'CAMERON (Watkin <i>et al.</i>,  1996)'
_computing_publication_material 'CRYSTALS (Betteridge <i>et al.</i>,  2003)'
_computing_structure_refinement 'CRYSTALS (Betteridge <i>et al.</i>,  2003)'
_computing_structure_solution 'SIR92 (Altomare <i>et al.</i>,  1994)'
_diffrn_ambient_temperature 150
_diffrn_measured_fraction_theta_full 0.989
_diffrn_measured_fraction_theta_max 0.989
_diffrn_measurement_device 'Nonius KappaCCD'
_diffrn_measurement_device_type Area
_diffrn_measurement_method \w
_diffrn_radiation_monochromator graphite
_diffrn_radiation_type 'Mo K\a'
_diffrn_radiation_wavelength 0.71073
_diffrn_reflns_av_R_equivalents 0.036
_diffrn_reflns_limit_h_max 12
_diffrn_reflns_limit_h_min -12
_diffrn_reflns_limit_k_max 14
_diffrn_reflns_limit_k_min -14
_diffrn_reflns_limit_l_max 24
_diffrn_reflns_limit_l_min -24
_diffrn_reflns_number 17577
_diffrn_reflns_theta_full 26.933
_diffrn_reflns_theta_max 27.482
_diffrn_reflns_theta_min 5.099
_diffrn_standards_number 0
_exptl_absorpt_coefficient_mu 0.091
_exptl_absorpt_correction_T_max 0.99
_exptl_absorpt_correction_T_min 0.66
_exptl_absorpt_correction_type multi-scan
_exptl_absorpt_process_details '(DENZO/SCALEPACK; Otwinowski & Minor, 1997)'
_exptl_crystal_colour colourless
_exptl_crystal_density_diffrn 1.318
_exptl_crystal_density_method 'not measured'
_exptl_crystal_description Plate
_exptl_crystal_F_000 848
_exptl_crystal_size_max 0.50
_exptl_crystal_size_mid 0.25
_exptl_crystal_size_min 0.10
_refine_diff_density_max 0.29
_refine_diff_density_min -0.26
_refine_ls_extinction_coef 45E1(7)
_refine_ls_extinction_method 'Larson (1970), Equation 22'
_refine_ls_goodness_of_fit_ref 0.9649
_refine_ls_hydrogen_treatment constr
_refine_ls_matrix_type full
_refine_ls_number_parameters 272
_refine_ls_number_reflns 2610
_refine_ls_number_restraints 0
_refine_ls_R_factor_all 0.0420
_refine_ls_R_factor_gt 0.0314
_refine_ls_shift/su_max 0.000540
_refine_ls_structure_factor_coef Fsqd
_refine_ls_weighting_details
;
 Method= Modified Sheldrick
 w=1/[\s^2^(F^2^) + ( 0.05P)^2^ + 0.05P]
 ,where P=(max(Fo^2^,0) + 2Fc^2^)/3
;
_refine_ls_weighting_scheme calc
_refine_ls_wR_factor_all 0.0768
_refine_ls_wR_factor_gt 0.0732
_refine_ls_wR_factor_ref 0.0768
_reflns_number_gt 2218
_reflns_number_total 2610
_reflns_threshold_expression I>2\s(I)
_cod_data_source_file lh2567.cif
_cod_data_source_block I
_cod_original_sg_symbol_H-M 'P 21 21 21 '
_cod_database_code 2217170
_cod_database_fobs_code 2217170

loop_
_symmetry_equiv_pos_as_xyz
x,y,z
x+1/2,-y+1/2,-z
-x,y+1/2,-z+1/2
-x+1/2,-y,z+1/2

loop_
_atom_site_type_symbol
_atom_site_label
_atom_site_fract_x
_atom_site_fract_y
_atom_site_fract_z
_atom_site_U_iso_or_equiv
_atom_site_adp_type
_atom_site_occupancy
O O1 0.56592(13) 0.07905(11) 0.41774(6) 0.0309 Uani 1.0000
C C2 0.47068(18) 0.13932(14) 0.44062(8) 0.0235 Uani 1.0000
O O3 0.42559(13) 0.23855(10) 0.40913(5) 0.0269 Uani 1.0000
C C4 0.31374(18) 0.29565(15) 0.45100(8) 0.0256 Uani 1.0000
C C5 0.33742(17) 0.24620(13) 0.52366(8) 0.0217 Uani 1.0000
C C6 0.38488(17) 0.12108(13) 0.50693(8) 0.0217 Uani 1.0000
O O7 0.47250(12) 0.06450(9) 0.55632(6) 0.0225 Uani 1.0000
C C8 0.39489(18) 0.02870(14) 0.61807(8) 0.0231 Uani 1.0000
C C9 0.30274(18) -0.07850(14) 0.60446(7) 0.0226 Uani 1.0000
C C10 0.16512(18) -0.08515(15) 0.63305(8) 0.0268 Uani 1.0000
C C11 0.08162(19) -0.18516(17) 0.62452(9) 0.0330 Uani 1.0000
C C12 0.1333(2) -0.27901(16) 0.58623(9) 0.0343 Uani 1.0000
C C13 0.2677(2) -0.27227(15) 0.55607(9) 0.0317 Uani 1.0000
C C14 0.35179(19) -0.17234(14) 0.56436(8) 0.0256 Uani 1.0000
C C15 0.50938(17) 0.01400(14) 0.67385(8) 0.0244 Uani 1.0000
C C16 0.5410(2) 0.11037(15) 0.71553(8) 0.0322 Uani 1.0000
C C17 0.6506(2) 0.10513(18) 0.76443(9) 0.0411 Uani 1.0000
C C18 0.7288(2) 0.00261(19) 0.77220(9) 0.0398 Uani 1.0000
C C19 0.6970(2) -0.09474(18) 0.73217(9) 0.0374 Uani 1.0000
C C20 0.58660(19) -0.08899(16) 0.68292(8) 0.0307 Uani 1.0000
O O21 0.45628(12) 0.30226(9) 0.55734(5) 0.0220 Uani 1.0000
C C22 0.44412(18) 0.42778(13) 0.55495(8) 0.0222 Uani 1.0000
O O23 0.45259(12) 0.46674(9) 0.48571(5) 0.0252 Uani 1.0000
C C24 0.33004(18) 0.42708(14) 0.44694(9) 0.0266 Uani 1.0000
C C25 0.56836(17) 0.47882(14) 0.59490(7) 0.0215 Uani 1.0000
C C26 0.62747(18) 0.41894(15) 0.65075(8) 0.0271 Uani 1.0000
C C27 0.7432(2) 0.46592(16) 0.68709(9) 0.0325 Uani 1.0000
C C28 0.7986(2) 0.57411(16) 0.66872(8) 0.0324 Uani 1.0000
C C29 0.73958(18) 0.63525(15) 0.61357(9) 0.0312 Uani 1.0000
C C30 0.62512(17) 0.58803(14) 0.57660(9) 0.0259 Uani 1.0000
H H41 0.2201 0.2695 0.4329 0.0329 Uiso 1.0000
H H51 0.2482 0.2446 0.5518 0.0264 Uiso 1.0000
H H61 0.2989 0.0724 0.4983 0.0229 Uiso 1.0000
H H81 0.3272 0.0931 0.6347 0.0229 Uiso 1.0000
H H101 0.1291 -0.0182 0.6591 0.0311 Uiso 1.0000
H H111 -0.0116 -0.1921 0.6444 0.0416 Uiso 1.0000
H H121 0.0759 -0.3458 0.5822 0.0375 Uiso 1.0000
H H131 0.3037 -0.3345 0.5304 0.0389 Uiso 1.0000
H H141 0.4444 -0.1693 0.5436 0.0295 Uiso 1.0000
H H161 0.4895 0.1815 0.7110 0.0385 Uiso 1.0000
H H171 0.6701 0.1722 0.7928 0.0503 Uiso 1.0000
H H181 0.8027 -0.0007 0.8051 0.0490 Uiso 1.0000
H H191 0.7479 -0.1668 0.7368 0.0442 Uiso 1.0000
H H201 0.5650 -0.1576 0.6565 0.0324 Uiso 1.0000
H H221 0.3486 0.4485 0.5766 0.0278 Uiso 1.0000
H H241 0.3431 0.4511 0.3995 0.0304 Uiso 1.0000
H H242 0.2454 0.4644 0.4657 0.0301 Uiso 1.0000
H H261 0.5900 0.3434 0.6651 0.0326 Uiso 1.0000
H H271 0.7810 0.4188 0.7246 0.0403 Uiso 1.0000
H H281 0.8757 0.6049 0.6915 0.0371 Uiso 1.0000
H H291 0.7803 0.7078 0.6024 0.0400 Uiso 1.0000
H H301 0.5885 0.6317 0.5379 0.0304 Uiso 1.0000

loop_
_atom_site_aniso_label
_atom_site_aniso_U_11
_atom_site_aniso_U_22
_atom_site_aniso_U_33
_atom_site_aniso_U_12
_atom_site_aniso_U_13
_atom_site_aniso_U_23
O1 0.0281(6) 0.0319(6) 0.0328(6) 0.0032(6) -0.0004(6) -0.0061(6)
C2 0.0221(8) 0.0219(8) 0.0267(8) -0.0032(8) -0.0045(7) -0.0031(7)
O3 0.0295(6) 0.0255(6) 0.0259(5) -0.0002(5) -0.0004(5) 0.0013(5)
C4 0.0196(8) 0.0247(8) 0.0324(8) -0.0007(7) -0.0037(7) -0.0007(7)
C5 0.0149(7) 0.0200(8) 0.0303(8) -0.0027(7) -0.0003(7) 0.0007(7)
C6 0.0189(8) 0.0172(7) 0.0290(8) -0.0031(7) -0.0036(7) 0.0015(7)
O7 0.0193(6) 0.0208(5) 0.0274(5) -0.0006(5) -0.0007(5) 0.0031(5)
C8 0.0225(8) 0.0198(7) 0.0272(7) -0.0021(7) 0.0016(7) -0.0001(7)
C9 0.0230(8) 0.0214(8) 0.0234(7) -0.0016(7) -0.0039(7) 0.0035(7)
C10 0.0242(9) 0.0301(9) 0.0262(8) -0.0011(8) -0.0030(7) 0.0021(7)
C11 0.0234(9) 0.0414(11) 0.0343(8) -0.0109(9) -0.0040(8) 0.0100(8)
C12 0.0366(11) 0.0280(9) 0.0383(9) -0.0130(8) -0.0142(9) 0.0106(8)
C13 0.0401(10) 0.0211(8) 0.0340(8) 0.0005(8) -0.0103(9) 0.0004(8)
C14 0.0247(9) 0.0234(8) 0.0287(8) 0.0005(7) -0.0020(7) 0.0018(7)
C15 0.0226(8) 0.0274(8) 0.0233(7) -0.0059(7) 0.0007(7) 0.0016(7)
C16 0.0424(11) 0.0264(9) 0.0280(8) -0.0085(9) -0.0015(9) 0.0021(7)
C17 0.0514(12) 0.0423(11) 0.0297(8) -0.0159(11) -0.0102(9) 0.0005(8)
C18 0.0333(10) 0.0584(13) 0.0278(8) -0.0122(10) -0.0072(8) 0.0076(9)
C19 0.0290(9) 0.0475(12) 0.0358(9) 0.0027(10) -0.0026(8) 0.0066(9)
C20 0.0288(9) 0.0321(9) 0.0313(8) 0.0019(8) -0.0037(8) -0.0036(8)
O21 0.0221(6) 0.0156(5) 0.0283(5) -0.0016(5) -0.0024(5) -0.0003(5)
C22 0.0226(8) 0.0158(7) 0.0283(8) 0.0007(7) 0.0033(7) 0.0007(7)
O23 0.0260(6) 0.0223(5) 0.0272(5) -0.0045(5) -0.0028(5) 0.0044(5)
C24 0.0230(8) 0.0244(8) 0.0325(8) -0.0016(8) -0.0054(8) 0.0038(8)
C25 0.0188(8) 0.0198(7) 0.0261(7) 0.0004(7) 0.0056(7) -0.0043(7)
C26 0.0316(9) 0.0252(8) 0.0246(7) -0.0035(8) 0.0042(8) -0.0012(7)
C27 0.0351(10) 0.0353(10) 0.0271(8) 0.0007(9) -0.0012(8) -0.0033(8)
C28 0.0261(9) 0.0366(10) 0.0345(9) -0.0067(8) -0.0009(8) -0.0098(8)
C29 0.0266(9) 0.0240(9) 0.0428(9) -0.0057(8) 0.0038(9) -0.0029(8)
C30 0.0219(8) 0.0214(8) 0.0344(8) -0.0001(7) 0.0038(7) -0.0007(7)

loop_
_atom_type_symbol
_atom_type_scat_dispersion_real
_atom_type_scat_dispersion_imag
_atom_type_scat_source
C 0.0033 0.0016 'International Tables Vol C 4.2.6.8 and 6.1.1.4'
H 0.0000 0.0000 'International Tables Vol C 4.2.6.8 and 6.1.1.4'
O 0.0106 0.0060 'International Tables Vol C 4.2.6.8 and 6.1.1.4'

loop_
_geom_angle_atom_site_label_1
_geom_angle_atom_site_label_2
_geom_angle_atom_site_label_3
_geom_angle
_geom_angle_publ_flag
O1 C2 O3 122.70(15) no
O1 C2 C6 128.04(15) no
O3 C2 C6 109.25(13) no
C2 O3 C4 110.05(12) no
O3 C4 C5 103.88(12) no
O3 C4 C24 109.85(14) no
C5 C4 C24 113.54(14) no
O3 C4 H41 107.3 no
C5 C4 H41 110.0 no
C24 C4 H41 111.8 no
C4 C5 C6 101.04(12) no
C4 C5 O21 111.33(13) no
C6 C5 O21 106.76(12) no
C4 C5 H51 112.9 no
C6 C5 H51 109.9 no
O21 C5 H51 114.0 no
C5 C6 C2 101.68(12) no
C5 C6 O7 116.79(13) no
C2 C6 O7 109.11(12) no
C5 C6 H61 109.0 no
C2 C6 H61 111.1 no
O7 C6 H61 109.0 no
C6 O7 C8 113.30(11) no
O7 C8 C9 111.43(12) no
O7 C8 C15 105.25(12) no
C9 C8 C15 115.46(13) no
O7 C8 H81 111.4 no
C9 C8 H81 106.5 no
C15 C8 H81 106.8 no
C8 C9 C10 119.62(14) no
C8 C9 C14 121.86(14) no
C10 C9 C14 118.52(15) no
C9 C10 C11 120.72(16) no
C9 C10 H101 118.6 no
C11 C10 H101 120.7 no
C10 C11 C12 120.09(17) no
C10 C11 H111 122.1 no
C12 C11 H111 117.8 no
C11 C12 C13 119.76(17) no
C11 C12 H121 118.3 no
C13 C12 H121 121.9 no
C12 C13 C14 120.44(16) no
C12 C13 H131 120.7 no
C14 C13 H131 118.9 no
C9 C14 C13 120.39(15) no
C9 C14 H141 120.1 no
C13 C14 H141 119.5 no
C8 C15 C16 117.99(15) no
C8 C15 C20 123.00(14) no
C16 C15 C20 118.96(15) no
C15 C16 C17 120.88(17) no
C15 C16 H161 121.0 no
C17 C16 H161 118.1 no
C16 C17 C18 119.71(17) no
C16 C17 H171 119.6 no
C18 C17 H171 120.7 no
C17 C18 C19 120.16(17) no
C17 C18 H181 119.6 no
C19 C18 H181 120.3 no
C18 C19 C20 119.92(18) no
C18 C19 H191 122.1 no
C20 C19 H191 118.0 no
C19 C20 C15 120.35(17) no
C19 C20 H201 118.6 no
C15 C20 H201 121.1 no
C5 O21 C22 111.61(12) no
O21 C22 O23 109.84(12) no
O21 C22 C25 107.90(13) no
O23 C22 C25 108.72(13) no
O21 C22 H221 106.8 no
O23 C22 H221 111.6 no
C25 C22 H221 111.9 no
C22 O23 C24 110.51(12) no
C4 C24 O23 111.41(13) no
C4 C24 H241 110.2 no
O23 C24 H241 107.8 no
C4 C24 H242 109.6 no
O23 C24 H242 108.3 no
H241 C24 H242 109.5 no
C22 C25 C26 120.79(14) no
C22 C25 C30 120.28(14) no
C26 C25 C30 118.92(15) no
C25 C26 C27 120.58(16) no
C25 C26 H261 121.1 no
C27 C26 H261 118.4 no
C26 C27 C28 120.13(17) no
C26 C27 H271 116.4 no
C28 C27 H271 123.4 no
C27 C28 C29 119.82(17) no
C27 C28 H281 120.9 no
C29 C28 H281 119.3 no
C28 C29 C30 120.25(16) no
C28 C29 H291 117.4 no
C30 C29 H291 122.3 no
C25 C30 C29 120.29(16) no
C25 C30 H301 121.6 no
C29 C30 H301 118.1 no

loop_
_geom_bond_atom_site_label_1
_geom_bond_atom_site_label_2
_geom_bond_distance
_geom_bond_publ_flag
O1 C2 1.2015(19) no
C2 O3 1.3461(19) no
C2 C6 1.519(2) no
O3 C4 1.465(2) no
C4 C5 1.523(2) no
C4 C24 1.502(2) no
C4 H41 0.982 no
C5 C6 1.522(2) no
C5 O21 1.4291(18) no
C5 H51 0.990 no
C6 O7 1.4063(18) no
C6 H61 0.984 no
O7 C8 1.4482(19) no
C8 C9 1.510(2) no
C8 C15 1.520(2) no
C8 H81 1.016 no
C9 C10 1.393(2) no
C9 C14 1.392(2) no
C10 C11 1.385(2) no
C10 H101 0.970 no
C11 C12 1.382(3) no
C11 H111 0.949 no
C12 C13 1.377(3) no
C12 H121 0.930 no
C13 C14 1.386(2) no
C13 H131 0.925 no
C14 H141 0.949 no
C15 C16 1.388(2) no
C15 C20 1.382(2) no
C16 C17 1.387(3) no
C16 H161 0.942 no
C17 C18 1.380(3) no
C17 H171 0.955 no
C18 C19 1.379(3) no
C18 H181 0.934 no
C19 C20 1.397(2) no
C19 H191 0.948 no
C20 H201 0.952 no
O21 C22 1.4303(18) no
C22 O23 1.4065(18) no
C22 C25 1.502(2) no
C22 H221 1.008 no
O23 C24 1.4329(19) no
C24 H241 0.961 no
C24 H242 0.962 no
C25 C26 1.385(2) no
C25 C30 1.393(2) no
C26 C27 1.388(2) no
C26 H261 0.966 no
C27 C28 1.378(2) no
C27 H271 0.965 no
C28 C29 1.382(2) no
C28 H281 0.909 no
C29 C30 1.386(2) no
C29 H291 0.931 no
C30 H301 0.958 no

loop_
_geom_hbond_atom_site_label_D
_geom_hbond_atom_site_label_H
_geom_hbond_atom_site_label_A
_geom_hbond_site_symmetry_A
_geom_hbond_distance_DH
_geom_hbond_distance_HA
_geom_hbond_distance_DA
_geom_hbond_angle_DHA
_geom_hbond_publ_flag
C4 H41 O21 2_456 0.98 2.59 3.502(2) 155 yes
C24 H242 O7 2_456 0.96 2.59 3.320(2) 133 yes

loop_
_cod_related_entry_id
_cod_related_entry_database
_cod_related_entry_code
1 ChemSpider 21195769
